data_7037323
loop_
_publ_author_name
'Chen, Jing-Lin'
'Guo, Zong-Hao'
'Yu, Hua-Guang'
'He, Li-Hua'
'Liu, Sui-Jun'
'Wen, He-Rui'
'Wang, Jin-Yun'

_publ_section_title
;
 Luminescent dinuclear copper(i) complexes bearing
 1,4-bis(diphenylphosphino)butane and functionalized
 3-(2'-pyridyl)pyrazole mixed ligands.
;
_journal_issue 2
_journal_name_full 'Dalton transactions (Cambridge, England : 2003)'
_journal_page_first 696
_journal_page_last 705
_journal_paper_doi 10.1039/c5dt03451e
_journal_volume 45
_journal_year 2015
_chemical_formula_sum 'C74 H68 Cl2 Cu2 F6 N6 O8 P4'
_chemical_formula_weight 1605.20
_chemical_name_systematic
; 
 ? 
;
_space_group_IT_number 14
_symmetry_cell_setting monoclinic
_symmetry_space_group_name_Hall '-P 2ybc'
_symmetry_space_group_name_H-M 'P 1 21/c 1'
_atom_sites_solution_hydrogens geom
_atom_sites_solution_primary direct
_atom_sites_solution_secondary difmap
_audit_creation_method SHELXL-97
_audit_update_record
;
2015-09-01 deposited with the CCDC.
2015-11-17 downloaded from the CCDC.
;
_cell_angle_alpha 90.00
_cell_angle_beta 127.657(14)
_cell_angle_gamma 90.00
_cell_formula_units_Z 2
_cell_length_a 13.987(4)
_cell_length_b 16.724(5)
_cell_length_c 20.307(5)
_cell_measurement_reflns_used 11489
_cell_measurement_temperature 293(2)
_cell_measurement_theta_max 27.4855
_cell_measurement_theta_min 2.2052
_cell_volume 3760.6(19)
_computing_cell_refinement 'Bruker SMART'
_computing_data_collection 'Bruker SMART'
_computing_data_reduction 'Bruker SAINT'
_computing_molecular_graphics 'Bruker SHELXTL'
_computing_publication_material 'Bruker SHELXTL'
_computing_structure_refinement 'SHELXL-97 (Sheldrick, 1997)'
_computing_structure_solution 'SHELXS-97 (Sheldrick, 1990)'
_diffrn_ambient_temperature 293(2)
_diffrn_measured_fraction_theta_full 0.994
_diffrn_measured_fraction_theta_max 0.994
_diffrn_measurement_device_type 'Bruker P4'
_diffrn_measurement_method '\w scans'
_diffrn_radiation_monochromator graphite
_diffrn_radiation_source 'fine-focus sealed tube'
_diffrn_radiation_type MoK\a
_diffrn_radiation_wavelength 0.71073
_diffrn_reflns_av_R_equivalents 0.1275
_diffrn_reflns_av_sigmaI/netI 0.0862
_diffrn_reflns_limit_h_max 17
_diffrn_reflns_limit_h_min -18
_diffrn_reflns_limit_k_max 21
_diffrn_reflns_limit_k_min -21
_diffrn_reflns_limit_l_max 26
_diffrn_reflns_limit_l_min -17
_diffrn_reflns_number 32284
_diffrn_reflns_theta_full 27.48
_diffrn_reflns_theta_max 27.48
_diffrn_reflns_theta_min 2.75
_exptl_absorpt_coefficient_mu 0.794
_exptl_absorpt_correction_T_max 0.855
_exptl_absorpt_correction_T_min 0.850
_exptl_absorpt_correction_type multi-scan
_exptl_absorpt_process_details 'SADABS (Bruker, 2008)'
_exptl_crystal_colour yellow
_exptl_crystal_density_diffrn 1.418
_exptl_crystal_density_method 'not measured'
_exptl_crystal_description block
_exptl_crystal_F_000 1648
_exptl_crystal_size_max 0.2000
_exptl_crystal_size_mid 0.2000
_exptl_crystal_size_min 0.2000
_refine_diff_density_max 1.010
_refine_diff_density_min -0.775
_refine_diff_density_rms 0.188
_refine_ls_extinction_method SHELXL
_refine_ls_goodness_of_fit_ref 1.179
_refine_ls_hydrogen_treatment constr
_refine_ls_matrix_type full
_refine_ls_number_parameters 460
_refine_ls_number_reflns 8579
_refine_ls_number_restraints 0
_refine_ls_restrained_S_all 1.179
_refine_ls_R_factor_all 0.1131
_refine_ls_R_factor_gt 0.0823
_refine_ls_shift/su_max 0.000
_refine_ls_shift/su_mean 0.000
_refine_ls_structure_factor_coef Fsqd
_refine_ls_weighting_details 'calc w=1/[\s^2^(Fo^2^)+(0.0973P)^2^+1.0106P] where P=(Fo^2^+2Fc^2^)/3'
_refine_ls_weighting_scheme calc
_refine_ls_wR_factor_gt 0.2061
_refine_ls_wR_factor_ref 0.2285
_reflns_number_gt 6789
_reflns_number_total 8579
_reflns_threshold_expression >2sigma(I)
_cod_data_source_file c5dt03451e2.cif
_cod_data_source_block 3
_cod_depositor_comments
;
The following automatic conversions were performed:

'_symmetry_cell_setting' value 'Monoclinic' changed to 'monoclinic'
according to
/usr/data/users/saulius/crontab/automatic-downloads/rss-feeds/RSC/lib/dictionaries/cif_core.dic
dictionary named 'cif_core.dic' version 2.4.2 from 2011-04-26.

Automatic conversion script
Id: cif_fix_values 4268 2015-11-12 08:31:59Z antanas 

 Adding full bibliography for 7037321--7037324.cif.
;
_cod_original_cell_volume 3760.6(18)
_cod_original_sg_symbol_H-M P21/c
_cod_database_code 7037323

loop_
_symmetry_equiv_pos_as_xyz
'x, y, z'
'-x, y+1/2, -z+1/2'
'-x, -y, -z'
'x, -y-1/2, z-1/2'

loop_
_atom_site_label
_atom_site_type_symbol
_atom_site_fract_x
_atom_site_fract_y
_atom_site_fract_z
_atom_site_U_iso_or_equiv
_atom_site_adp_type
_atom_site_occupancy
_atom_site_symmetry_multiplicity
_atom_site_calc_flag
_atom_site_refinement_flags
Cu1 Cu -0.67510(5) 0.28376(3) -0.03710(4) 0.04555(19) Uani 1 1 d .
Cl1 Cl -0.68307(15) 0.47420(9) -0.24893(9) 0.0702(4) Uani 1 1 d .
P1 P -0.47797(10) 0.25794(6) 0.03939(7) 0.0420(3) Uani 1 1 d .
P2 P -0.25818(10) 0.60053(6) 0.02059(8) 0.0438(3) Uani 1 1 d .
F1 F -1.0852(5) 0.2332(4) -0.4449(3) 0.165(3) Uani 1 1 d .
F2 F -1.0118(5) 0.3498(3) -0.4103(3) 0.1330(18) Uani 1 1 d .
F3 F -0.9107(4) 0.2574(3) -0.4110(3) 0.1107(14) Uani 1 1 d .
O1 O -0.6922(13) 0.4987(6) -0.1936(7) 0.280(7) Uani 1 1 d .
O2 O -0.7592(14) 0.5083(7) -0.3167(6) 0.380(12) Uani 1 1 d .
O3 O -0.6827(6) 0.3900(3) -0.2559(5) 0.130(2) Uani 1 1 d .
O4 O -0.5775(11) 0.5015(5) -0.2264(10) 0.291(7) Uani 1 1 d .
N1 N -0.7853(4) 0.1923(2) -0.0427(3) 0.0497(9) Uani 1 1 d .
N2 N -0.7975(3) 0.2605(2) -0.1671(2) 0.0485(9) Uani 1 1 d .
N3 N -0.8261(4) 0.2861(2) -0.2398(3) 0.0596(11) Uani 1 1 d .
H3B H -0.7826 0.3185 -0.2442 0.072 Uiso 1 1 calc R
C1 C -0.7760(5) 0.1580(3) 0.0205(3) 0.0586(12) Uani 1 1 d .
H1A H -0.7095 0.1706 0.0744 0.070 Uiso 1 1 calc R
C2 C -0.8598(6) 0.1051(4) 0.0095(4) 0.0740(16) Uani 1 1 d .
H2B H -0.8472 0.0805 0.0553 0.089 Uiso 1 1 calc R
C3 C -0.9605(6) 0.0891(4) -0.0679(5) 0.0813(18) Uani 1 1 d .
H3C H -1.0196 0.0551 -0.0762 0.098 Uiso 1 1 calc R
C4 C -0.9736(5) 0.1244(3) -0.1346(4) 0.0714(16) Uani 1 1 d .
H4A H -1.0425 0.1149 -0.1886 0.086 Uiso 1 1 calc R
C5 C -0.8832(4) 0.1741(3) -0.1204(3) 0.0516(11) Uani 1 1 d .
C6 C -0.8883(4) 0.2111(3) -0.1881(3) 0.0534(11) Uani 1 1 d .
C7 C -0.9746(5) 0.2057(3) -0.2736(4) 0.0697(15) Uani 1 1 d .
H7A H -1.0454 0.1758 -0.3029 0.084 Uiso 1 1 calc R
C8 C -0.9328(5) 0.2543(4) -0.3058(4) 0.0639(13) Uani 1 1 d .
C9 C -0.9844(7) 0.2731(5) -0.3915(5) 0.093(2) Uani 1 1 d .
C10 C -0.3760(4) 0.3383(3) 0.0555(3) 0.0474(10) Uani 1 1 d .
H10A H -0.3887 0.3847 0.0780 0.057 Uiso 1 1 calc R
H10B H -0.2932 0.3209 0.0963 0.057 Uiso 1 1 calc R
C11 C -0.3943(5) 0.3626(3) -0.0238(3) 0.0580(12) Uani 1 1 d .
H11A H -0.4776 0.3788 -0.0652 0.070 Uiso 1 1 calc R
H11B H -0.3793 0.3167 -0.0456 0.070 Uiso 1 1 calc R
C12 C -0.3103(5) 0.4316(3) -0.0095(4) 0.0581(13) Uani 1 1 d .
H12A H -0.2279 0.4181 0.0369 0.070 Uiso 1 1 calc R
H12B H -0.3139 0.4373 -0.0585 0.070 Uiso 1 1 calc R
C13 C -0.3425(4) 0.5105(3) 0.0083(3) 0.0512(11) Uani 1 1 d .
H13A H -0.3348 0.5040 0.0588 0.061 Uiso 1 1 calc R
H13B H -0.4271 0.5206 -0.0364 0.061 Uiso 1 1 calc R
C14 C -0.4366(4) 0.1727(3) 0.0054(3) 0.0487(10) Uani 1 1 d .
C15 C -0.3204(5) 0.1561(3) 0.0345(5) 0.0808(19) Uani 1 1 d .
H15A H -0.2566 0.1873 0.0764 0.097 Uiso 1 1 calc R
C16 C -0.2986(7) 0.0917(4) 0.0007(6) 0.111(3) Uani 1 1 d .
H16A H -0.2202 0.0819 0.0194 0.134 Uiso 1 1 calc R
C17 C -0.3873(7) 0.0449(4) -0.0572(5) 0.087(2) Uani 1 1 d .
H17A H -0.3708 0.0025 -0.0786 0.104 Uiso 1 1 calc R
C18 C -0.5032(7) 0.0589(4) -0.0856(5) 0.106(3) Uani 1 1 d .
H18A H -0.5657 0.0260 -0.1260 0.127 Uiso 1 1 calc R
C19 C -0.5267(6) 0.1223(3) -0.0538(4) 0.088(2) Uani 1 1 d .
H19A H -0.6056 0.1312 -0.0729 0.106 Uiso 1 1 calc R
C20 C -0.4217(4) 0.2326(3) 0.1448(3) 0.0495(10) Uani 1 1 d .
C21 C -0.4473(5) 0.1573(3) 0.1600(4) 0.0663(14) Uani 1 1 d .
H21A H -0.4826 0.1187 0.1185 0.080 Uiso 1 1 calc R
C22 C -0.4211(7) 0.1392(4) 0.2358(5) 0.090(2) Uani 1 1 d .
H22A H -0.4391 0.0887 0.2447 0.108 Uiso 1 1 calc R
C23 C -0.3679(8) 0.1960(5) 0.2988(5) 0.101(2) Uani 1 1 d .
H23A H -0.3506 0.1839 0.3498 0.121 Uiso 1 1 calc R
C24 C -0.3411(7) 0.2705(4) 0.2847(4) 0.0862(19) Uani 1 1 d .
H24A H -0.3043 0.3087 0.3267 0.103 Uiso 1 1 calc R
C25 C -0.3687(6) 0.2887(3) 0.2083(4) 0.0666(14) Uani 1 1 d .
H25A H -0.3515 0.3395 0.1994 0.080 Uiso 1 1 calc R
C26 C -0.1025(4) 0.5863(3) 0.1124(3) 0.0515(11) Uani 1 1 d .
C27 C -0.0692(6) 0.5394(4) 0.1780(4) 0.0764(16) Uani 1 1 d .
H27A H -0.1263 0.5070 0.1743 0.092 Uiso 1 1 calc R
C28 C 0.0488(7) 0.5393(5) 0.2501(4) 0.100(2) Uani 1 1 d .
H28A H 0.0693 0.5065 0.2940 0.120 Uiso 1 1 calc R
C29 C 0.1339(6) 0.5850(5) 0.2586(5) 0.095(2) Uani 1 1 d .
H29A H 0.2126 0.5841 0.3078 0.114 Uiso 1 1 calc R
C30 C 0.1035(5) 0.6342(4) 0.1928(4) 0.0785(17) Uani 1 1 d .
H30A H 0.1617 0.6662 0.1974 0.094 Uiso 1 1 calc R
C31 C -0.0125(4) 0.6347(3) 0.1218(4) 0.0639(14) Uani 1 1 d .
H31A H -0.0330 0.6680 0.0783 0.077 Uiso 1 1 calc R
C32 C -0.2503(4) 0.5970(3) -0.0653(3) 0.0515(11) Uani 1 1 d .
C33 C -0.3348(5) 0.6423(4) -0.1371(3) 0.0665(14) Uani 1 1 d .
H33A H -0.3925 0.6724 -0.1392 0.080 Uiso 1 1 calc R
C34 C -0.3328(7) 0.6425(5) -0.2048(4) 0.092(2) Uani 1 1 d .
H34A H -0.3888 0.6729 -0.2516 0.110 Uiso 1 1 calc R
C35 C -0.2491(6) 0.5982(4) -0.2028(4) 0.0809(18) Uani 1 1 d .
H35A H -0.2484 0.5979 -0.2483 0.097 Uiso 1 1 calc R
C36 C -0.1653(6) 0.5537(4) -0.1328(4) 0.0786(18) Uani 1 1 d .
H36A H -0.1068 0.5245 -0.1305 0.094 Uiso 1 1 calc R
C37 C -0.1690(5) 0.5530(3) -0.0669(4) 0.0652(14) Uani 1 1 d .
H37A H -0.1138 0.5212 -0.0211 0.078 Uiso 1 1 calc R

loop_
_atom_site_aniso_label
_atom_site_aniso_U_11
_atom_site_aniso_U_22
_atom_site_aniso_U_33
_atom_site_aniso_U_23
_atom_site_aniso_U_13
_atom_site_aniso_U_12
Cu1 0.0423(3) 0.0409(3) 0.0538(4) -0.0040(2) 0.0295(3) -0.0012(2)
Cl1 0.0757(9) 0.0714(9) 0.0607(9) -0.0039(7) 0.0402(8) -0.0038(7)
P1 0.0405(6) 0.0367(5) 0.0493(7) -0.0009(5) 0.0277(6) 0.0000(4)
P2 0.0439(6) 0.0385(6) 0.0559(7) -0.0040(5) 0.0340(6) -0.0019(4)
F1 0.117(4) 0.261(7) 0.070(3) -0.015(4) 0.033(3) -0.086(5)
F2 0.144(4) 0.142(4) 0.106(4) 0.053(3) 0.073(4) 0.065(4)
F3 0.126(4) 0.143(4) 0.095(3) 0.020(3) 0.084(3) 0.024(3)
O1 0.56(2) 0.188(8) 0.360(15) -0.091(8) 0.419(17) -0.074(10)
O2 0.367(18) 0.220(11) 0.123(7) -0.034(7) -0.072(9) 0.160(12)
O3 0.135(5) 0.072(3) 0.201(7) -0.024(4) 0.111(5) -0.024(3)
O4 0.307(14) 0.125(6) 0.64(2) -0.020(10) 0.387(17) -0.043(7)
N1 0.054(2) 0.0400(18) 0.062(3) -0.0022(17) 0.040(2) -0.0015(16)
N2 0.049(2) 0.049(2) 0.051(2) -0.0020(17) 0.032(2) -0.0025(16)
N3 0.058(3) 0.060(2) 0.068(3) -0.004(2) 0.042(2) -0.0088(19)
C1 0.066(3) 0.058(3) 0.063(3) 0.003(2) 0.045(3) 0.004(2)
C2 0.084(4) 0.072(4) 0.088(5) 0.007(3) 0.064(4) -0.007(3)
C3 0.081(4) 0.083(4) 0.098(5) -0.012(4) 0.064(4) -0.029(3)
C4 0.066(3) 0.081(4) 0.074(4) -0.020(3) 0.046(3) -0.032(3)
C5 0.057(3) 0.045(2) 0.063(3) -0.010(2) 0.042(3) -0.010(2)
C6 0.046(2) 0.050(3) 0.061(3) -0.008(2) 0.031(3) -0.0053(19)
C7 0.051(3) 0.083(4) 0.069(4) -0.016(3) 0.033(3) -0.019(3)
C8 0.056(3) 0.081(4) 0.055(3) -0.002(3) 0.033(3) -0.001(3)
C9 0.069(4) 0.126(6) 0.072(5) 0.009(4) 0.037(4) 0.003(4)
C10 0.048(2) 0.041(2) 0.054(3) -0.0023(19) 0.031(2) -0.0053(18)
C11 0.076(3) 0.044(2) 0.064(3) -0.009(2) 0.048(3) -0.013(2)
C12 0.084(4) 0.042(2) 0.079(4) -0.006(2) 0.066(3) -0.007(2)
C13 0.052(3) 0.042(2) 0.070(3) -0.006(2) 0.042(3) -0.0052(19)
C14 0.052(2) 0.041(2) 0.057(3) 0.000(2) 0.035(2) 0.0034(18)
C15 0.062(3) 0.062(3) 0.123(6) -0.023(3) 0.059(4) -0.004(3)
C16 0.092(5) 0.073(4) 0.207(10) -0.030(5) 0.111(6) -0.002(4)
C17 0.118(6) 0.058(3) 0.102(5) -0.012(3) 0.076(5) 0.013(4)
C18 0.086(5) 0.087(5) 0.087(5) -0.040(4) 0.023(4) 0.018(4)
C19 0.057(3) 0.066(3) 0.101(5) -0.033(3) 0.028(4) 0.009(3)
C20 0.053(3) 0.050(2) 0.055(3) 0.009(2) 0.038(2) 0.010(2)
C21 0.060(3) 0.061(3) 0.077(4) 0.015(3) 0.041(3) 0.005(2)
C22 0.099(5) 0.092(5) 0.100(5) 0.035(4) 0.072(5) 0.002(4)
C23 0.124(7) 0.123(6) 0.086(5) 0.037(5) 0.080(6) 0.027(5)
C24 0.105(5) 0.098(5) 0.063(4) 0.001(3) 0.055(4) 0.011(4)
C25 0.078(4) 0.061(3) 0.063(4) 0.002(3) 0.044(3) 0.009(3)
C26 0.056(3) 0.044(2) 0.060(3) -0.008(2) 0.038(3) -0.0015(19)
C27 0.065(4) 0.086(4) 0.071(4) 0.012(3) 0.038(3) 0.002(3)
C28 0.085(5) 0.127(6) 0.063(4) 0.027(4) 0.033(4) 0.006(5)
C29 0.058(4) 0.111(5) 0.082(5) -0.014(4) 0.025(4) 0.002(4)
C30 0.054(3) 0.084(4) 0.086(5) -0.015(4) 0.037(4) -0.009(3)
C31 0.048(3) 0.051(3) 0.085(4) 0.000(3) 0.037(3) 0.001(2)
C32 0.051(3) 0.050(2) 0.065(3) -0.004(2) 0.042(3) -0.0045(19)
C33 0.064(3) 0.086(4) 0.061(3) 0.009(3) 0.044(3) 0.017(3)
C34 0.086(5) 0.122(6) 0.070(4) 0.019(4) 0.049(4) 0.022(4)
C35 0.090(5) 0.107(5) 0.067(4) -0.001(4) 0.059(4) -0.002(4)
C36 0.088(4) 0.085(4) 0.096(5) -0.011(4) 0.073(4) 0.005(3)
C37 0.071(3) 0.061(3) 0.078(4) 0.003(3) 0.054(3) 0.011(3)

loop_
_atom_type_symbol
_atom_type_description
_atom_type_scat_dispersion_real
_atom_type_scat_dispersion_imag
_atom_type_scat_source
C C 0.0033 0.0016 'International Tables Vol C Tables 4.2.6.8 and 6.1.1.4'
H H 0.0000 0.0000 'International Tables Vol C Tables 4.2.6.8 and 6.1.1.4'
Cl Cl 0.1484 0.1585 'International Tables Vol C Tables 4.2.6.8 and 6.1.1.4'
Cu Cu 0.3201 1.2651 'International Tables Vol C Tables 4.2.6.8 and 6.1.1.4'
F F 0.0171 0.0103 'International Tables Vol C Tables 4.2.6.8 and 6.1.1.4'
N N 0.0061 0.0033 'International Tables Vol C Tables 4.2.6.8 and 6.1.1.4'
O O 0.0106 0.0060 'International Tables Vol C Tables 4.2.6.8 and 6.1.1.4'
P P 0.1023 0.0942 'International Tables Vol C Tables 4.2.6.8 and 6.1.1.4'

loop_
_geom_angle_atom_site_label_1
_geom_angle_atom_site_label_2
_geom_angle_atom_site_label_3
_geom_angle
_geom_angle_site_symmetry_3
N1 Cu1 N2 78.15(15) .
N1 Cu1 P1 116.48(11) .
N2 Cu1 P1 122.96(11) .
N1 Cu1 P2 105.82(10) 3_465
N2 Cu1 P2 104.38(11) 3_465
P1 Cu1 P2 120.63(5) 3_465
O2 Cl1 O1 110.2(9) .
O2 Cl1 O4 104.1(10) .
O1 Cl1 O4 106.0(8) .
O2 Cl1 O3 113.4(6) .
O1 Cl1 O3 114.7(5) .
O4 Cl1 O3 107.7(5) .
C20 P1 C14 104.7(2) .
C20 P1 C10 103.3(2) .
C14 P1 C10 104.4(2) .
C20 P1 Cu1 109.05(15) .
C14 P1 Cu1 115.50(16) .
C10 P1 Cu1 118.50(15) .
C32 P2 C26 104.1(2) .
C32 P2 C13 104.7(2) .
C26 P2 C13 107.5(2) .
C32 P2 Cu1 116.30(16) 3_465
C26 P2 Cu1 107.67(15) 3_465
C13 P2 Cu1 115.72(14) 3_465
C1 N1 C5 117.4(4) .
C1 N1 Cu1 127.9(4) .
C5 N1 Cu1 114.2(3) .
N3 N2 C6 104.9(4) .
N3 N2 Cu1 141.2(3) .
C6 N2 Cu1 113.1(3) .
N2 N3 C8 111.7(4) .
N2 N3 H3B 124.2 .
C8 N3 H3B 124.2 .
N1 C1 C2 123.2(6) .
N1 C1 H1A 118.4 .
C2 C1 H1A 118.4 .
C3 C2 C1 119.7(6) .
C3 C2 H2B 120.1 .
C1 C2 H2B 120.1 .
C2 C3 C4 118.4(5) .
C2 C3 H3C 120.8 .
C4 C3 H3C 120.8 .
C3 C4 C5 119.5(6) .
C3 C4 H4A 120.2 .
C5 C4 H4A 120.2 .
N1 C5 C4 121.5(5) .
N1 C5 C6 115.8(4) .
C4 C5 C6 122.7(5) .
N2 C6 C7 111.6(5) .
N2 C6 C5 117.7(4) .
C7 C6 C5 130.7(4) .
C8 C7 C6 105.0(5) .
C8 C7 H7A 127.5 .
C6 C7 H7A 127.5 .
N3 C8 C7 106.8(5) .
N3 C8 C9 122.6(5) .
C7 C8 C9 130.6(6) .
F1 C9 F2 106.0(7) .
F1 C9 F3 106.7(7) .
F2 C9 F3 104.0(6) .
F1 C9 C8 112.1(6) .
F2 C9 C8 113.5(7) .
F3 C9 C8 113.7(6) .
C11 C10 P1 113.3(3) .
C11 C10 H10A 108.9 .
P1 C10 H10A 108.9 .
C11 C10 H10B 108.9 .
P1 C10 H10B 108.9 .
H10A C10 H10B 107.7 .
C10 C11 C12 112.5(4) .
C10 C11 H11A 109.1 .
C12 C11 H11A 109.1 .
C10 C11 H11B 109.1 .
C12 C11 H11B 109.1 .
H11A C11 H11B 107.8 .
C13 C12 C11 113.3(4) .
C13 C12 H12A 108.9 .
C11 C12 H12A 108.9 .
C13 C12 H12B 108.9 .
C11 C12 H12B 108.9 .
H12A C12 H12B 107.7 .
C12 C13 P2 119.3(3) .
C12 C13 H13A 107.5 .
P2 C13 H13A 107.5 .
C12 C13 H13B 107.5 .
P2 C13 H13B 107.5 .
H13A C13 H13B 107.0 .
C19 C14 C15 117.6(5) .
C19 C14 P1 118.4(4) .
C15 C14 P1 124.0(4) .
C14 C15 C16 119.8(6) .
C14 C15 H15A 120.1 .
C16 C15 H15A 120.1 .
C17 C16 C15 121.4(6) .
C17 C16 H16A 119.3 .
C15 C16 H16A 119.3 .
C16 C17 C18 119.9(6) .
C16 C17 H17A 120.0 .
C18 C17 H17A 120.0 .
C17 C18 C19 119.6(7) .
C17 C18 H18A 120.2 .
C19 C18 H18A 120.2 .
C14 C19 C18 121.7(6) .
C14 C19 H19A 119.1 .
C18 C19 H19A 119.1 .
C25 C20 C21 117.9(5) .
C25 C20 P1 122.5(4) .
C21 C20 P1 119.0(4) .
C22 C21 C20 121.1(6) .
C22 C21 H21A 119.5 .
C20 C21 H21A 119.5 .
C21 C22 C23 120.4(6) .
C21 C22 H22A 119.8 .
C23 C22 H22A 119.8 .
C24 C23 C22 119.0(6) .
C24 C23 H23A 120.5 .
C22 C23 H23A 120.5 .
C23 C24 C25 120.4(7) .
C23 C24 H24A 119.8 .
C25 C24 H24A 119.8 .
C24 C25 C20 121.2(6) .
C24 C25 H25A 119.4 .
C20 C25 H25A 119.4 .
C27 C26 C31 117.1(5) .
C27 C26 P2 124.0(4) .
C31 C26 P2 118.4(4) .
C26 C27 C28 120.8(6) .
C26 C27 H27A 119.6 .
C28 C27 H27A 119.6 .
C29 C28 C27 121.9(7) .
C29 C28 H28A 119.1 .
C27 C28 H28A 119.1 .
C28 C29 C30 119.2(7) .
C28 C29 H29A 120.4 .
C30 C29 H29A 120.4 .
C31 C30 C29 119.1(6) .
C31 C30 H30A 120.4 .
C29 C30 H30A 120.4 .
C30 C31 C26 121.9(6) .
C30 C31 H31A 119.0 .
C26 C31 H31A 119.0 .
C37 C32 C33 116.5(5) .
C37 C32 P2 125.3(4) .
C33 C32 P2 118.2(3) .
C34 C33 C32 120.9(5) .
C34 C33 H33A 119.6 .
C32 C33 H33A 119.6 .
C35 C34 C33 120.2(6) .
C35 C34 H34A 119.9 .
C33 C34 H34A 119.9 .
C34 C35 C36 119.7(6) .
C34 C35 H35A 120.1 .
C36 C35 H35A 120.1 .
C37 C36 C35 119.7(5) .
C37 C36 H36A 120.2 .
C35 C36 H36A 120.2 .
C36 C37 C32 123.0(6) .
C36 C37 H37A 118.5 .
C32 C37 H37A 118.5 .

loop_
_geom_bond_atom_site_label_1
_geom_bond_atom_site_label_2
_geom_bond_distance
_geom_bond_site_symmetry_2
Cu1 N1 2.125(4) .
Cu1 N2 2.129(4) .
Cu1 P1 2.2290(14) .
Cu1 P2 2.2605(13) 3_465
Cl1 O2 1.249(9) .
Cl1 O1 1.273(6) .
Cl1 O4 1.331(8) .
Cl1 O3 1.416(5) .
P1 C20 1.822(5) .
P1 C14 1.825(4) .
P1 C10 1.838(4) .
P2 C32 1.814(5) .
P2 C26 1.820(5) .
P2 C13 1.833(4) .
P2 Cu1 2.2605(13) 3_465
F1 C9 1.318(8) .
F2 C9 1.328(9) .
F3 C9 1.337(8) .
N1 C1 1.336(6) .
N1 C5 1.348(6) .
N2 N3 1.341(6) .
N2 C6 1.347(6) .
N3 C8 1.365(7) .
N3 H3B 0.8600 .
C1 C2 1.374(7) .
C1 H1A 0.9300 .
C2 C3 1.350(9) .
C2 H2B 0.9300 .
C3 C4 1.384(8) .
C3 H3C 0.9300 .
C4 C5 1.389(6) .
C4 H4A 0.9300 .
C5 C6 1.469(7) .
C6 C7 1.386(8) .
C7 C8 1.378(8) .
C7 H7A 0.9300 .
C8 C9 1.452(9) .
C10 C11 1.524(6) .
C10 H10A 0.9700 .
C10 H10B 0.9700 .
C11 C12 1.543(6) .
C11 H11A 0.9700 .
C11 H11B 0.9700 .
C12 C13 1.507(6) .
C12 H12A 0.9700 .
C12 H12B 0.9700 .
C13 H13A 0.9700 .
C13 H13B 0.9700 .
C14 C19 1.375(7) .
C14 C15 1.377(7) .
C15 C16 1.408(8) .
C15 H15A 0.9300 .
C16 C17 1.323(10) .
C16 H16A 0.9300 .
C17 C18 1.369(10) .
C17 H17A 0.9300 .
C18 C19 1.382(8) .
C18 H18A 0.9300 .
C19 H19A 0.9300 .
C20 C25 1.388(7) .
C20 C21 1.395(7) .
C21 C22 1.379(8) .
C21 H21A 0.9300 .
C22 C23 1.389(11) .
C22 H22A 0.9300 .
C23 C24 1.382(10) .
C23 H23A 0.9300 .
C24 C25 1.384(8) .
C24 H24A 0.9300 .
C25 H25A 0.9300 .
C26 C27 1.359(7) .
C26 C31 1.408(7) .
C27 C28 1.384(9) .
C27 H27A 0.9300 .
C28 C29 1.335(10) .
C28 H28A 0.9300 .
C29 C30 1.396(10) .
C29 H29A 0.9300 .
C30 C31 1.362(8) .
C30 H30A 0.9300 .
C31 H31A 0.9300 .
C32 C37 1.373(6) .
C32 C33 1.410(7) .
C33 C34 1.392(8) .
C33 H33A 0.9300 .
C34 C35 1.366(9) .
C34 H34A 0.9300 .
C35 C36 1.381(9) .
C35 H35A 0.9300 .
C36 C37 1.371(7) .
C36 H36A 0.9300 .
C37 H37A 0.9300 .

loop_
_geom_torsion_atom_site_label_1
_geom_torsion_atom_site_label_2
_geom_torsion_atom_site_label_3
_geom_torsion_atom_site_label_4
_geom_torsion
_geom_torsion_site_symmetry_1
N1 Cu1 P1 C20 -56.2(2) .
N2 Cu1 P1 C20 -149.0(2) .
P2 Cu1 P1 C20 74.30(17) 3_465
N1 Cu1 P1 C14 61.3(2) .
N2 Cu1 P1 C14 -31.5(2) .
P2 Cu1 P1 C14 -168.21(17) 3_465
N1 Cu1 P1 C10 -173.8(2) .
N2 Cu1 P1 C10 93.4(2) .
P2 Cu1 P1 C10 -43.32(18) 3_465
N2 Cu1 N1 C1 178.5(4) .
P1 Cu1 N1 C1 57.5(4) .
P2 Cu1 N1 C1 -79.7(4) 3_465
N2 Cu1 N1 C5 -9.3(3) .
P1 Cu1 N1 C5 -130.4(3) .
P2 Cu1 N1 C5 92.5(3) 3_465
N1 Cu1 N2 N3 176.6(5) .
P1 Cu1 N2 N3 -69.4(5) .
P2 Cu1 N2 N3 73.1(5) 3_465
N1 Cu1 N2 C6 8.4(3) .
P1 Cu1 N2 C6 122.4(3) .
P2 Cu1 N2 C6 -95.1(3) 3_465
C6 N2 N3 C8 0.2(5) .
Cu1 N2 N3 C8 -168.5(4) .
C5 N1 C1 C2 1.0(7) .
Cu1 N1 C1 C2 172.9(4) .
N1 C1 C2 C3 -3.6(9) .
C1 C2 C3 C4 2.6(10) .
C2 C3 C4 C5 0.7(9) .
C1 N1 C5 C4 2.6(7) .
Cu1 N1 C5 C4 -170.5(4) .
C1 N1 C5 C6 -178.3(4) .
Cu1 N1 C5 C6 8.7(5) .
C3 C4 C5 N1 -3.4(8) .
C3 C4 C5 C6 177.4(5) .
N3 N2 C6 C7 -0.4(5) .
Cu1 N2 C6 C7 172.0(4) .
N3 N2 C6 C5 -179.1(4) .
Cu1 N2 C6 C5 -6.7(5) .
N1 C5 C6 N2 -1.3(6) .
C4 C5 C6 N2 177.8(5) .
N1 C5 C6 C7 -179.7(5) .
C4 C5 C6 C7 -0.6(9) .
N2 C6 C7 C8 0.3(6) .
C5 C6 C7 C8 178.8(5) .
N2 N3 C8 C7 0.0(6) .
N2 N3 C8 C9 179.5(6) .
C6 C7 C8 N3 -0.2(6) .
C6 C7 C8 C9 -179.6(7) .
N3 C8 C9 F1 177.5(6) .
C7 C8 C9 F1 -3.1(12) .
N3 C8 C9 F2 -62.3(9) .
C7 C8 C9 F2 117.1(8) .
N3 C8 C9 F3 56.4(10) .
C7 C8 C9 F3 -124.2(7) .
C20 P1 C10 C11 172.3(3) .
C14 P1 C10 C11 63.1(4) .
Cu1 P1 C10 C11 -67.1(4) .
P1 C10 C11 C12 178.5(3) .
C10 C11 C12 C13 -70.0(6) .
C11 C12 C13 P2 -176.3(4) .
C32 P2 C13 C12 46.0(5) .
C26 P2 C13 C12 -64.3(5) .
Cu1 P2 C13 C12 175.4(4) 3_465
C20 P1 C14 C19 108.6(5) .
C10 P1 C14 C19 -143.2(5) .
Cu1 P1 C14 C19 -11.3(5) .
C20 P1 C14 C15 -72.4(5) .
C10 P1 C14 C15 35.8(5) .
Cu1 P1 C14 C15 167.7(5) .
C19 C14 C15 C16 3.0(10) .
P1 C14 C15 C16 -176.0(6) .
C14 C15 C16 C17 -2.0(13) .
C15 C16 C17 C18 0.3(14) .
C16 C17 C18 C19 0.4(13) .
C15 C14 C19 C18 -2.3(10) .
P1 C14 C19 C18 176.7(6) .
C17 C18 C19 C14 0.7(12) .
C14 P1 C20 C25 140.7(4) .
C10 P1 C20 C25 31.7(5) .
Cu1 P1 C20 C25 -95.2(4) .
C14 P1 C20 C21 -48.5(4) .
C10 P1 C20 C21 -157.5(4) .
Cu1 P1 C20 C21 75.7(4) .
C25 C20 C21 C22 0.1(8) .
P1 C20 C21 C22 -171.1(5) .
C20 C21 C22 C23 -0.2(10) .
C21 C22 C23 C24 -0.4(12) .
C22 C23 C24 C25 1.1(12) .
C23 C24 C25 C20 -1.2(10) .
C21 C20 C25 C24 0.6(8) .
P1 C20 C25 C24 171.5(5) .
C32 P2 C26 C27 -138.3(5) .
C13 P2 C26 C27 -27.6(5) .
Cu1 P2 C26 C27 97.7(5) 3_465
C32 P2 C26 C31 50.7(4) .
C13 P2 C26 C31 161.4(4) .
Cu1 P2 C26 C31 -73.3(4) 3_465
C31 C26 C27 C28 -0.6(9) .
P2 C26 C27 C28 -171.7(5) .
C26 C27 C28 C29 0.2(12) .
C27 C28 C29 C30 -0.2(12) .
C28 C29 C30 C31 0.5(10) .
C29 C30 C31 C26 -0.8(9) .
C27 C26 C31 C30 0.9(8) .
P2 C26 C31 C30 172.5(4) .
C26 P2 C32 C37 31.2(5) .
C13 P2 C32 C37 -81.5(5) .
Cu1 P2 C32 C37 149.5(4) 3_465
C26 P2 C32 C33 -149.4(4) .
C13 P2 C32 C33 97.9(4) .
Cu1 P2 C32 C33 -31.2(5) 3_465
C37 C32 C33 C34 -1.0(8) .
P2 C32 C33 C34 179.6(5) .
C32 C33 C34 C35 0.4(11) .
C33 C34 C35 C36 -0.6(11) .
C34 C35 C36 C37 1.6(10) .
C35 C36 C37 C32 -2.3(10) .
C33 C32 C37 C36 2.0(8) .
P2 C32 C37 C36 -178.6(5) .
